data_2230916
loop_
_publ_author_name
'Ngan, Ngui Khiong'
'Lo, Kong Mun'
'Richard Wong, Chee Seng'

_publ_section_title
;
 <i>cis</i>-(Dimethyl
 sulfoxide-\k<i>O</i>)[<i>N</i>'-(3-ethoxy-2-oxidobenzylidene-\k<i>O</i>)-2-hydroxybenzohydrazidato-\k^2^<i>N</i>',<i>O</i>]dioxidomolybdenum(VI)
;
_journal_coeditor_code XU5215
_journal_issue 7
_journal_name_full 'Acta Crystallographica Section E'
_journal_page_first m857
_journal_paper_doi 10.1107/S1600536811020290
_journal_volume 67
_journal_year 2011
_chemical_formula_iupac '[Mo (C16 H14 N2 O4) O2 (C2 H6 O S)]'
_chemical_formula_moiety 'C18 H20 Mo N2 O7 S'
_chemical_formula_sum 'C18 H20 Mo N2 O7 S'
_chemical_formula_weight 504
_chemical_name_systematic
;
<i>cis</i>-(Dimethyl sulfoxide-\k<i>O</i>)[<i>N</i>'-(3-ethoxy-2-
oxidobenzylidene-\k<i>O</i>)-2-hydroxybenzohydrazidato-
\k^2^<i>N</i>',<i>O</i>]dioxidomolybdenum(VI)
;
_space_group_IT_number 14
_symmetry_cell_setting monoclinic
_symmetry_space_group_name_Hall '-P 2ybc'
_symmetry_space_group_name_H-M 'P 1 21/c 1'
_atom_sites_solution_hydrogens geom
_atom_sites_solution_primary direct
_atom_sites_solution_secondary difmap
_audit_creation_method SHELXL-97
_cell_angle_alpha 90.00
_cell_angle_beta 100.9310(10)
_cell_angle_gamma 90.00
_cell_formula_units_Z 4
_cell_length_a 7.75270(10)
_cell_length_b 20.6173(4)
_cell_length_c 12.6506(2)
_cell_measurement_reflns_used 9911
_cell_measurement_temperature 100(2)
_cell_measurement_theta_max 28.30
_cell_measurement_theta_min 2.57
_cell_volume 1985.38(6)
_computing_cell_refinement 'SAINT (Bruker, 2008)'
_computing_data_collection 'APEX2 (Bruker, 2008)'
_computing_data_reduction 'SAINT (Bruker, 2008)'
_computing_molecular_graphics 'XSEED (Barbour, 2001)'
_computing_publication_material 'publCIF (Westrip, 2010)'
_computing_structure_refinement 'SHELXL97 (Sheldrick, 2008)'
_computing_structure_solution 'SHELXS97 (Sheldrick, 2008)'
_diffrn_ambient_temperature 100(2)
_diffrn_measured_fraction_theta_full 0.998
_diffrn_measured_fraction_theta_max 0.998
_diffrn_measurement_device_type 'Bruker APEXII CCD area-detector'
_diffrn_measurement_method \w
_diffrn_radiation_monochromator graphite
_diffrn_radiation_source 'fine-focus sealed tube'
_diffrn_radiation_type MoK\a
_diffrn_radiation_wavelength 0.71073
_diffrn_reflns_av_R_equivalents 0.0169
_diffrn_reflns_av_sigmaI/netI 0.0132
_diffrn_reflns_limit_h_max 10
_diffrn_reflns_limit_h_min -10
_diffrn_reflns_limit_k_max 26
_diffrn_reflns_limit_k_min -26
_diffrn_reflns_limit_l_max 16
_diffrn_reflns_limit_l_min -16
_diffrn_reflns_number 18375
_diffrn_reflns_theta_full 27.50
_diffrn_reflns_theta_max 27.50
_diffrn_reflns_theta_min 1.98
_exptl_absorpt_coefficient_mu 0.810
_exptl_absorpt_correction_T_max 0.788
_exptl_absorpt_correction_T_min 0.752
_exptl_absorpt_correction_type multi-scan
_exptl_absorpt_process_details '(SADABS; Sheldrick, 1996)'
_exptl_crystal_colour orange
_exptl_crystal_density_diffrn 1.677
_exptl_crystal_density_method 'not measured'
_exptl_crystal_description block
_exptl_crystal_F_000 1024
_exptl_crystal_size_max 0.37
_exptl_crystal_size_mid 0.30
_exptl_crystal_size_min 0.30
_refine_diff_density_max 0.473
_refine_diff_density_min -1.683
_refine_ls_extinction_method none
_refine_ls_goodness_of_fit_ref 1.153
_refine_ls_hydrogen_treatment constr
_refine_ls_matrix_type full
_refine_ls_number_parameters 266
_refine_ls_number_reflns 4556
_refine_ls_number_restraints 0
_refine_ls_restrained_S_all 1.153
_refine_ls_R_factor_all 0.0245
_refine_ls_R_factor_gt 0.0242
_refine_ls_shift/su_max 0.002
_refine_ls_shift/su_mean 0.000
_refine_ls_structure_factor_coef Fsqd
_refine_ls_weighting_details 'calc w=1/[\s^2^(Fo^2^)+(0.1P)^2^] where P=(Fo^2^+2Fc^2^)/3'
_refine_ls_weighting_scheme calc
_refine_ls_wR_factor_gt 0.1191
_refine_ls_wR_factor_ref 0.1200
_reflns_number_gt 4485
_reflns_number_total 4556
_reflns_threshold_expression I>2\s(I)
_cod_data_source_file xu5215.cif
_cod_data_source_block I
_cod_original_sg_symbol_H-M 'P 21/c'
_cod_database_code 2230916
_cod_database_fobs_code 2230916

loop_
_symmetry_equiv_pos_as_xyz
'x, y, z'
'-x, y+1/2, -z+1/2'
'-x, -y, -z'
'x, -y-1/2, z-1/2'

loop_
_atom_site_type_symbol
_atom_site_label
_atom_site_fract_x
_atom_site_fract_y
_atom_site_fract_z
_atom_site_U_iso_or_equiv
_atom_site_adp_type
_atom_site_calc_flag
_atom_site_refinement_flags
_atom_site_occupancy
_atom_site_symmetry_multiplicity
_atom_site_disorder_assembly
_atom_site_disorder_group
Mo Mo1 0.347736(16) 0.942369(6) 0.250939(9) 0.01077(11) Uani d . 1 1 . .
O O4 0.40367(15) 1.02857(5) 0.18762(9) 0.0140(2) Uani d . 1 1 . .
O O6 0.06983(15) 0.98254(5) 0.19413(9) 0.0149(2) Uani d . 1 1 . .
O O5 0.09177(17) 0.79029(6) 0.41705(10) 0.0189(3) Uani d . 1 1 . .
O O2 0.30947(16) 0.89967(5) 0.13261(9) 0.0159(2) Uani d . 1 1 . .
O O1 0.22888(15) 0.89225(5) 0.34315(9) 0.0145(2) Uani d . 1 1 . .
C C1 0.1871(2) 0.89761(7) 0.44109(12) 0.0132(3) Uani d . 1 1 . .
C C2 0.2087(2) 0.95550(8) 0.50111(13) 0.0137(3) Uani d . 1 1 . .
C C9 0.2673(2) 1.01532(7) 0.45991(13) 0.0131(3) Uani d . 1 1 . .
H H9 0.2699 1.0524 0.5019 0.016 Uiso calc R 1 1 . .
N N1 0.31605(17) 1.02025(6) 0.36858(11) 0.0129(3) Uani d . 1 1 . .
N N2 0.35536(18) 1.08258(7) 0.33859(11) 0.0144(3) Uani d . 1 1 . .
C C10 0.3984(2) 1.08222(7) 0.24361(13) 0.0135(3) Uani d . 1 1 . .
C C11 0.4365(2) 1.14361(7) 0.19552(12) 0.0148(3) Uani d . 1 1 . .
C C16 0.4873(2) 1.14481(8) 0.09462(13) 0.0149(3) Uani d . 1 1 . .
H H16 0.5033 1.1058 0.0608 0.018 Uiso calc R 1 1 . .
C C15 0.5142(2) 1.20234(8) 0.04451(13) 0.0179(3) Uani d . 1 1 . .
H H15 0.5455 1.2021 -0.0229 0.021 Uiso calc R 1 1 . .
C C14 0.4938(2) 1.26079(8) 0.09593(15) 0.0205(3) Uani d . 1 1 . .
H H14 0.5119 1.2997 0.0625 0.025 Uiso calc R 1 1 . .
C C13 0.4469(3) 1.26160(8) 0.19596(14) 0.0233(4) Uani d . 1 1 . .
H H13 0.4356 1.3009 0.2300 0.028 Uiso calc R 1 1 . .
C C12 0.4164(2) 1.20308(8) 0.24641(13) 0.0185(3) Uani d . 1 1 . .
O O7 0.3642(2) 1.20795(6) 0.34234(11) 0.0278(3) Uani d . 1 1 . .
H H7 0.3432 1.1717 0.3633 0.042 Uiso calc R 1 1 . .
C C3 0.1605(2) 0.95732(9) 0.60289(13) 0.0166(3) Uani d . 1 1 . .
H H3 0.1750 0.9954 0.6429 0.020 Uiso calc R 1 1 . .
C C4 0.0923(2) 0.90354(8) 0.64354(13) 0.0190(3) Uani d . 1 1 . .
H H4 0.0611 0.9053 0.7109 0.023 Uiso calc R 1 1 . .
C C5 0.0698(2) 0.84628(8) 0.58431(14) 0.0196(3) Uani d . 1 1 . .
H H5 0.0246 0.8099 0.6129 0.024 Uiso calc R 1 1 . .
C C6 0.1139(2) 0.84283(8) 0.48301(13) 0.0157(3) Uani d . 1 1 . .
C C7 0.0258(2) 0.73202(8) 0.45849(14) 0.0189(3) Uani d . 1 1 . .
H H7B -0.0908 0.7392 0.4735 0.023 Uiso calc R 1 1 . .
H H7A 0.1028 0.7184 0.5244 0.023 Uiso calc R 1 1 . .
C C8 0.0207(2) 0.68153(8) 0.37203(15) 0.0204(3) Uani d . 1 1 . .
H H8C -0.0502 0.6969 0.3062 0.031 Uiso calc R 1 1 . .
H H8A -0.0289 0.6422 0.3938 0.031 Uiso calc R 1 1 . .
H H8B 0.1378 0.6733 0.3609 0.031 Uiso calc R 1 1 . .
S S1 -0.05345(6) 0.948802(19) 0.10195(3) 0.01434(13) Uani d . 1 1 . .
C C17 -0.2453(2) 0.99843(9) 0.08388(14) 0.0188(3) Uani d . 1 1 . .
H H17A -0.3366 0.9787 0.0319 0.028 Uiso calc R 1 1 . .
H H17C -0.2186 1.0405 0.0588 0.028 Uiso calc R 1 1 . .
H H17B -0.2841 1.0028 0.1512 0.028 Uiso calc R 1 1 . .
C C18 -0.1346(2) 0.87857(9) 0.15964(14) 0.0215(3) Uani d . 1 1 . .
H H18A -0.0400 0.8486 0.1819 0.032 Uiso calc R 1 1 . .
H H18B -0.2239 0.8583 0.1071 0.032 Uiso calc R 1 1 . .
H H18C -0.1834 0.8912 0.2209 0.032 Uiso calc R 1 1 . .
O O3 0.55972(16) 0.92526(6) 0.30915(10) 0.0170(2) Uani d . 1 1 . .

loop_
_atom_site_aniso_label
_atom_site_aniso_U_11
_atom_site_aniso_U_22
_atom_site_aniso_U_33
_atom_site_aniso_U_12
_atom_site_aniso_U_13
_atom_site_aniso_U_23
Mo1 0.01172(15) 0.00986(15) 0.01120(15) 0.00052(3) 0.00331(9) -0.00040(4)
O4 0.0170(5) 0.0116(5) 0.0144(5) -0.0012(4) 0.0056(4) -0.0013(4)
O6 0.0131(5) 0.0157(5) 0.0150(5) 0.0005(4) 0.0005(4) -0.0031(4)
O5 0.0266(6) 0.0130(6) 0.0197(6) -0.0034(4) 0.0109(5) -0.0007(4)
O2 0.0194(6) 0.0147(6) 0.0143(5) 0.0012(4) 0.0046(4) -0.0010(4)
O1 0.0182(6) 0.0116(5) 0.0149(5) -0.0012(4) 0.0063(4) -0.0003(4)
C1 0.0125(7) 0.0155(7) 0.0119(7) 0.0027(5) 0.0030(5) 0.0007(5)
C2 0.0139(7) 0.0139(7) 0.0136(7) -0.0005(6) 0.0031(6) 0.0008(6)
C9 0.0147(7) 0.0112(7) 0.0131(7) 0.0002(5) 0.0019(6) -0.0003(5)
N1 0.0111(6) 0.0121(6) 0.0150(6) -0.0006(5) 0.0010(5) -0.0010(5)
N2 0.0172(7) 0.0112(7) 0.0143(6) -0.0024(5) 0.0018(5) -0.0002(5)
C10 0.0114(7) 0.0129(8) 0.0157(7) 0.0001(6) 0.0014(5) -0.0021(6)
C11 0.0141(7) 0.0134(7) 0.0157(7) -0.0009(5) -0.0004(6) 0.0005(6)
C16 0.0124(7) 0.0150(7) 0.0168(7) -0.0017(5) 0.0014(6) 0.0012(6)
C15 0.0158(8) 0.0179(8) 0.0194(7) -0.0024(6) 0.0018(6) 0.0033(6)
C14 0.0210(8) 0.0155(8) 0.0246(8) -0.0075(6) 0.0030(6) 0.0022(6)
C13 0.0333(10) 0.0130(8) 0.0235(9) -0.0046(7) 0.0047(7) -0.0019(6)
C12 0.0232(9) 0.0154(8) 0.0160(7) -0.0037(6) 0.0014(6) -0.0023(6)
O7 0.0516(9) 0.0146(6) 0.0201(6) -0.0076(5) 0.0139(6) -0.0036(5)
C3 0.0188(8) 0.0181(7) 0.0126(7) 0.0007(6) 0.0024(6) -0.0002(6)
C4 0.0228(8) 0.0221(8) 0.0132(7) 0.0018(6) 0.0062(6) 0.0003(6)
C5 0.0241(9) 0.0175(8) 0.0193(8) -0.0017(6) 0.0094(7) 0.0029(6)
C6 0.0172(7) 0.0130(7) 0.0176(7) 0.0016(6) 0.0052(6) 0.0007(6)
C7 0.0223(8) 0.0145(7) 0.0216(8) -0.0026(6) 0.0082(6) 0.0023(6)
C8 0.0208(8) 0.0139(8) 0.0269(9) -0.0036(6) 0.0058(7) -0.0015(6)
S1 0.0125(2) 0.0178(2) 0.0127(2) 0.00100(12) 0.00257(17) -0.00274(13)
C17 0.0112(7) 0.0249(8) 0.0193(8) 0.0036(6) 0.0004(6) 0.0004(6)
C18 0.0202(8) 0.0185(8) 0.0249(8) -0.0069(6) 0.0021(6) -0.0019(6)
O3 0.0161(6) 0.0142(5) 0.0203(6) 0.0015(4) 0.0024(5) 0.0005(5)

loop_
_atom_type_symbol
_atom_type_description
_atom_type_scat_dispersion_real
_atom_type_scat_dispersion_imag
_atom_type_scat_source
C C 0.0033 0.0016 'International Tables Vol C Tables 4.2.6.8 and 6.1.1.4'
H H 0.0000 0.0000 'International Tables Vol C Tables 4.2.6.8 and 6.1.1.4'
N N 0.0061 0.0033 'International Tables Vol C Tables 4.2.6.8 and 6.1.1.4'
O O 0.0106 0.0060 'International Tables Vol C Tables 4.2.6.8 and 6.1.1.4'
Mo Mo -1.6832 0.6857 'International Tables Vol C Tables 4.2.6.8 and 6.1.1.4'
S S 0.1246 0.1234 'International Tables Vol C Tables 4.2.6.8 and 6.1.1.4'

loop_
_geom_angle_atom_site_label_1
_geom_angle_atom_site_label_2
_geom_angle_atom_site_label_3
_geom_angle_site_symmetry_1
_geom_angle_site_symmetry_3
_geom_angle
_geom_angle_publ_flag
O3 Mo1 O2 . . 105.31(6) ?
O3 Mo1 O1 . . 99.24(5) ?
O2 Mo1 O1 . . 103.34(5) ?
O3 Mo1 O4 . . 95.22(5) ?
O2 Mo1 O4 . . 96.87(5) ?
O1 Mo1 O4 . . 150.95(5) ?
O3 Mo1 N1 . . 94.57(5) ?
O2 Mo1 N1 . . 158.21(5) ?
O1 Mo1 N1 . . 81.72(5) ?
O4 Mo1 N1 . . 72.08(5) ?
O3 Mo1 O6 . . 168.91(5) ?
O2 Mo1 O6 . . 85.12(5) ?
O1 Mo1 O6 . . 81.61(5) ?
O4 Mo1 O6 . . 79.54(4) ?
N1 Mo1 O6 . . 74.56(4) ?
C10 O4 Mo1 . . 119.47(10) ?
S1 O6 Mo1 . . 119.30(6) ?
C6 O5 C7 . . 116.94(12) ?
C1 O1 Mo1 . . 138.04(10) ?
O1 C1 C2 . . 122.86(14) ?
O1 C1 C6 . . 117.71(13) ?
C2 C1 C6 . . 119.40(14) ?
C1 C2 C3 . . 119.41(15) ?
C1 C2 C9 . . 122.85(14) ?
C3 C2 C9 . . 117.59(15) ?
N1 C9 C2 . . 123.88(14) ?
N1 C9 H9 . . 118.1 ?
C2 C9 H9 . . 118.1 ?
C9 N1 N2 . . 115.81(13) ?
C9 N1 Mo1 . . 129.04(11) ?
N2 N1 Mo1 . . 115.16(10) ?
C10 N2 N1 . . 110.69(13) ?
N2 C10 O4 . . 122.56(14) ?
N2 C10 C11 . . 119.07(14) ?
O4 C10 C11 . . 118.34(14) ?
C16 C11 C12 . . 118.33(14) ?
C16 C11 C10 . . 120.52(13) ?
C12 C11 C10 . . 121.10(14) ?
C15 C16 C11 . . 121.69(15) ?
C15 C16 H16 . . 119.2 ?
C11 C16 H16 . . 119.2 ?
C16 C15 C14 . . 119.28(15) ?
C16 C15 H15 . . 120.4 ?
C14 C15 H15 . . 120.4 ?
C13 C14 C15 . . 120.75(15) ?
C13 C14 H14 . . 119.6 ?
C15 C14 H14 . . 119.6 ?
C14 C13 C12 . . 120.11(15) ?
C14 C13 H13 . . 119.9 ?
C12 C13 H13 . . 119.9 ?
O7 C12 C13 . . 116.61(15) ?
O7 C12 C11 . . 123.54(15) ?
C13 C12 C11 . . 119.83(15) ?
C12 O7 H7 . . 109.5 ?
C4 C3 C2 . . 120.67(16) ?
C4 C3 H3 . . 119.7 ?
C2 C3 H3 . . 119.7 ?
C3 C4 C5 . . 120.18(15) ?
C3 C4 H4 . . 119.9 ?
C5 C4 H4 . . 119.9 ?
C6 C5 C4 . . 120.82(15) ?
C6 C5 H5 . . 119.6 ?
C4 C5 H5 . . 119.6 ?
O5 C6 C5 . . 125.65(14) ?
O5 C6 C1 . . 114.85(13) ?
C5 C6 C1 . . 119.50(14) ?
O5 C7 C8 . . 105.92(13) ?
O5 C7 H7B . . 110.6 ?
C8 C7 H7B . . 110.6 ?
O5 C7 H7A . . 110.6 ?
C8 C7 H7A . . 110.6 ?
H7B C7 H7A . . 108.7 ?
C7 C8 H8C . . 109.5 ?
C7 C8 H8A . . 109.5 ?
H8C C8 H8A . . 109.5 ?
C7 C8 H8B . . 109.5 ?
H8C C8 H8B . . 109.5 ?
H8A C8 H8B . . 109.5 ?
O6 S1 C17 . . 102.85(7) ?
O6 S1 C18 . . 105.94(7) ?
C17 S1 C18 . . 99.63(9) ?
S1 C17 H17A . . 109.5 ?
S1 C17 H17C . . 109.5 ?
H17A C17 H17C . . 109.5 ?
S1 C17 H17B . . 109.5 ?
H17A C17 H17B . . 109.5 ?
H17C C17 H17B . . 109.5 ?
S1 C18 H18A . . 109.5 ?
S1 C18 H18B . . 109.5 ?
H18A C18 H18B . . 109.5 ?
S1 C18 H18C . . 109.5 ?
H18A C18 H18C . . 109.5 ?
H18B C18 H18C . . 109.5 ?

loop_
_geom_bond_atom_site_label_1
_geom_bond_atom_site_label_2
_geom_bond_site_symmetry_2
_geom_bond_distance
_geom_bond_publ_flag
Mo1 N1 . 2.2343(13) y
Mo1 O1 . 1.9197(11) y
Mo1 O2 . 1.7132(11) y
Mo1 O3 . 1.7055(12) y
Mo1 O4 . 2.0297(11) y
Mo1 O6 . 2.2928(11) y
O4 C10 . 1.3184(19) ?
O6 S1 . 1.5278(12) ?
O5 C6 . 1.358(2) ?
O5 C7 . 1.4425(19) ?
O1 C1 . 1.3431(17) ?
C1 C2 . 1.407(2) ?
C1 C6 . 1.412(2) ?
C2 C3 . 1.408(2) ?
C2 C9 . 1.445(2) ?
C9 N1 . 1.286(2) ?
C9 H9 . 0.9300 ?
N1 N2 . 1.3901(19) ?
N2 C10 . 1.307(2) ?
C10 C11 . 1.459(2) ?
C11 C16 . 1.406(2) ?
C11 C12 . 1.407(2) ?
C16 C15 . 1.379(2) ?
C16 H16 . 0.9300 ?
C15 C14 . 1.393(2) ?
C15 H15 . 0.9300 ?
C14 C13 . 1.381(2) ?
C14 H14 . 0.9300 ?
C13 C12 . 1.406(2) ?
C13 H13 . 0.9300 ?
C12 O7 . 1.354(2) ?
O7 H7 . 0.8200 ?
C3 C4 . 1.370(2) ?
C3 H3 . 0.9300 ?
C4 C5 . 1.391(2) ?
C4 H4 . 0.9300 ?
C5 C6 . 1.389(2) ?
C5 H5 . 0.9300 ?
C7 C8 . 1.505(2) ?
C7 H7B . 0.9700 ?
C7 H7A . 0.9700 ?
C8 H8C . 0.9600 ?
C8 H8A . 0.9600 ?
C8 H8B . 0.9600 ?
S1 C17 . 1.7840(16) ?
S1 C18 . 1.7886(18) ?
C17 H17A . 0.9600 ?
C17 H17C . 0.9600 ?
C17 H17B . 0.9600 ?
C18 H18A . 0.9600 ?
C18 H18B . 0.9600 ?
C18 H18C . 0.9600 ?

loop_
_geom_hbond_atom_site_label_D
_geom_hbond_atom_site_label_H
_geom_hbond_atom_site_label_A
_geom_hbond_site_symmetry_A
_geom_hbond_distance_DH
_geom_hbond_distance_HA
_geom_hbond_distance_DA
_geom_hbond_angle_DHA
O7 H7 N2 . 0.82 1.87 2.5859(19) 145
C9 H9 O3 3_676 0.93 2.54 3.217(2) 130
C18 H18C O3 1_455 0.96 2.56 3.438(2) 152

loop_
_geom_torsion_atom_site_label_1
_geom_torsion_atom_site_label_2
_geom_torsion_atom_site_label_3
_geom_torsion_atom_site_label_4
_geom_torsion_site_symmetry_1
_geom_torsion_site_symmetry_2
_geom_torsion_site_symmetry_3
_geom_torsion_site_symmetry_4
_geom_torsion
_geom_torsion_publ_flag
O3 Mo1 O4 C10 . . . . -91.49(12) ?
O2 Mo1 O4 C10 . . . . 162.37(11) ?
O1 Mo1 O4 C10 . . . . 28.29(17) ?
N1 Mo1 O4 C10 . . . . 1.64(11) ?
O6 Mo1 O4 C10 . . . . 78.65(11) ?
O3 Mo1 O6 S1 . . . . 175.6(2) ?
O2 Mo1 O6 S1 . . . . 15.13(8) ?
O1 Mo1 O6 S1 . . . . -89.16(7) ?
O4 Mo1 O6 S1 . . . . 113.05(8) ?
N1 Mo1 O6 S1 . . . . -172.82(8) ?
O3 Mo1 O1 C1 . . . . 79.54(15) ?
O2 Mo1 O1 C1 . . . . -172.19(14) ?
O4 Mo1 O1 C1 . . . . -39.3(2) ?
N1 Mo1 O1 C1 . . . . -13.78(14) ?
O6 Mo1 O1 C1 . . . . -89.27(15) ?
Mo1 O1 C1 C2 . . . . 9.6(2) ?
Mo1 O1 C1 C6 . . . . -172.29(11) ?
O1 C1 C2 C3 . . . . 179.48(14) ?
C6 C1 C2 C3 . . . . 1.4(2) ?
O1 C1 C2 C9 . . . . 4.0(2) ?
C6 C1 C2 C9 . . . . -174.13(15) ?
C1 C2 C9 N1 . . . . -4.9(2) ?
C3 C2 C9 N1 . . . . 179.57(15) ?
C2 C9 N1 N2 . . . . 175.26(14) ?
C2 C9 N1 Mo1 . . . . -5.0(2) ?
O3 Mo1 N1 C9 . . . . -87.68(14) ?
O2 Mo1 N1 C9 . . . . 116.33(17) ?
O1 Mo1 N1 C9 . . . . 11.01(14) ?
O4 Mo1 N1 C9 . . . . 178.30(15) ?
O6 Mo1 N1 C9 . . . . 94.54(14) ?
O3 Mo1 N1 N2 . . . . 92.03(10) ?
O2 Mo1 N1 N2 . . . . -63.95(18) ?
O1 Mo1 N1 N2 . . . . -169.27(11) ?
O4 Mo1 N1 N2 . . . . -1.99(9) ?
O6 Mo1 N1 N2 . . . . -85.75(10) ?
C9 N1 N2 C10 . . . . -178.22(14) ?
Mo1 N1 N2 C10 . . . . 2.03(15) ?
N1 N2 C10 O4 . . . . -0.7(2) ?
N1 N2 C10 C11 . . . . 177.19(13) ?
Mo1 O4 C10 N2 . . . . -1.2(2) ?
Mo1 O4 C10 C11 . . . . -179.08(10) ?
N2 C10 C11 C16 . . . . 178.44(15) ?
O4 C10 C11 C16 . . . . -3.6(2) ?
N2 C10 C11 C12 . . . . -4.2(2) ?
O4 C10 C11 C12 . . . . 173.75(15) ?
C12 C11 C16 C15 . . . . -1.3(2) ?
C10 C11 C16 C15 . . . . 176.14(15) ?
C11 C16 C15 C14 . . . . 1.3(2) ?
C16 C15 C14 C13 . . . . -0.1(3) ?
C15 C14 C13 C12 . . . . -1.0(3) ?
C14 C13 C12 O7 . . . . -177.42(17) ?
C14 C13 C12 C11 . . . . 1.0(3) ?
C16 C11 C12 O7 . . . . 178.43(16) ?
C10 C11 C12 O7 . . . . 1.1(3) ?
C16 C11 C12 C13 . . . . 0.1(2) ?
C10 C11 C12 C13 . . . . -177.29(16) ?
C1 C2 C3 C4 . . . . -0.3(2) ?
C9 C2 C3 C4 . . . . 175.46(16) ?
C2 C3 C4 C5 . . . . -0.1(3) ?
C3 C4 C5 C6 . . . . -0.7(3) ?
C7 O5 C6 C5 . . . . -3.7(2) ?
C7 O5 C6 C1 . . . . 176.88(14) ?
C4 C5 C6 O5 . . . . -177.63(16) ?
C4 C5 C6 C1 . . . . 1.8(3) ?
O1 C1 C6 O5 . . . . -0.8(2) ?
C2 C1 C6 O5 . . . . 177.36(14) ?
O1 C1 C6 C5 . . . . 179.66(14) ?
C2 C1 C6 C5 . . . . -2.1(2) ?
C6 O5 C7 C8 . . . . -177.89(14) ?
Mo1 O6 S1 C17 . . . . -177.76(7) ?
Mo1 O6 S1 C18 . . . . 78.13(9) ?
